data_4510672
loop_
_publ_author_name
'Chimpri, Abita Shyorotra'
'Gryl, Marlena'
'Dos Santos, Leonardo H. R.'
'Krawczuk, Anna'
'Macchi, Piero'

_publ_section_title
;
 Correlation between Accurate Electron Density and Linear Optical
 Properties in Amino Acid Derivatives:l-Histidinium Hydrogen Oxalate
;
_journal_issue 7
_journal_name_full 'Crystal Growth &amp; Design'
_journal_page_first 2995
_journal_paper_doi 10.1021/cg400411t
_journal_volume 13
_journal_year 2013
_chemical_absolute_configuration unk
_chemical_formula_sum 'C8 H11 N3 O6'
_chemical_formula_weight 245.2
_chemical_name_systematic
;
 ?
;
_space_group_IT_number 19
_symmetry_cell_setting orthorhombic
_symmetry_space_group_name_Hall 'P 2ac 2ab'
_symmetry_space_group_name_H-M 'P 21 21 21'
_atom_sites_solution_hydrogens geom
_atom_sites_solution_primary direct
_atom_sites_solution_secondary difmap
_audit_creation_date 2013-01-22T16:38:33-00:00
_audit_creation_method 'WinGX routine CIF_UPDATE'
_cell_angle_alpha 90
_cell_angle_beta 90
_cell_angle_gamma 90
_cell_formula_units_Z 4
_cell_length_a 6.6800(2)
_cell_length_b 9.2116(2)
_cell_length_c 16.3534(4)
_cell_measurement_reflns_used 3553
_cell_measurement_temperature 253(2)
_cell_measurement_theta_max 28.1686
_cell_measurement_theta_min 2.2065
_cell_volume 1006.28(4)
_computing_cell_refinement
;
        CrysAlisPro, Agilent Technologies,
        Version 1.171.36.20 (release 27-06-2012 CrysAlis171 .NET)
        (compiled Jul 11 2012,15:38:31)
;
_computing_data_collection
;
        CrysAlisPro, Agilent Technologies,
        Version 1.171.36.20 (release 27-06-2012 CrysAlis171 .NET)
        (compiled Jul 11 2012,15:38:31)
;
_computing_data_reduction
;
        CrysAlisPro, Agilent Technologies,
        Version 1.171.36.20 (release 27-06-2012 CrysAlis171 .NET)
        (compiled Jul 11 2012,15:38:31)
;
_computing_structure_refinement 'SHELXL-97 (Sheldrick, 1997)'
_diffrn_ambient_temperature 253(2)
_diffrn_detector_area_resol_mean 16.0965
_diffrn_measured_fraction_theta_full 1
_diffrn_measured_fraction_theta_max 0.945
_diffrn_measurement_device_type 'SuperNova, Single source at offset), Eos'
_diffrn_measurement_method '\w scans'
_diffrn_orient_matrix_UB_11 0.0010233
_diffrn_orient_matrix_UB_12 0.0457881
_diffrn_orient_matrix_UB_13 0.0348676
_diffrn_orient_matrix_UB_21 -0.0044692
_diffrn_orient_matrix_UB_22 0.0618594
_diffrn_orient_matrix_UB_23 -0.0257714
_diffrn_orient_matrix_UB_31 -0.1060754
_diffrn_orient_matrix_UB_32 -0.0021819
_diffrn_orient_matrix_UB_33 0.0014153
_diffrn_radiation_monochromator graphite
_diffrn_radiation_type MoK\a
_diffrn_radiation_wavelength 0.71073
_diffrn_reflns_av_R_equivalents 0.039
_diffrn_reflns_av_unetI/netI 0.034
_diffrn_reflns_limit_h_max 8
_diffrn_reflns_limit_h_min -8
_diffrn_reflns_limit_k_max 11
_diffrn_reflns_limit_k_min -11
_diffrn_reflns_limit_l_max 20
_diffrn_reflns_limit_l_min -20
_diffrn_reflns_number 10953
_diffrn_reflns_theta_full 25
_diffrn_reflns_theta_max 28.23
_diffrn_reflns_theta_min 2.49
_exptl_absorpt_coefficient_mu 0.14
_exptl_absorpt_correction_T_max 1
_exptl_absorpt_correction_T_min 0.77371
_exptl_absorpt_correction_type multi-scan
_exptl_absorpt_process_details
;
        CrysAlisPro, Agilent Technologies,
        Version 1.171.36.20 (release 27-06-2012 CrysAlis171 .NET)
        (compiled Jul 11 2012,15:38:31)
        Empirical absorption correction using spherical harmonics,
 implemented in SCALE3 ABSPACK scaling algorithm.
;
_exptl_crystal_density_diffrn 1.618
_exptl_crystal_density_method 'not measured'
_exptl_crystal_F_000 512
_exptl_crystal_size_max 0.2756
_exptl_crystal_size_mid 0.0632
_exptl_crystal_size_min 0.0395
_refine_diff_density_max 0.217
_refine_diff_density_min -0.202
_refine_diff_density_rms 0.05
_refine_ls_abs_structure_details 'Flack H D (1983), Acta Cryst. A39, 876-881'
_refine_ls_abs_structure_Flack 0.5(13)
_refine_ls_extinction_method none
_refine_ls_goodness_of_fit_ref 1.07
_refine_ls_hydrogen_treatment mixed
_refine_ls_matrix_type full
_refine_ls_number_parameters 158
_refine_ls_number_reflns 2297
_refine_ls_number_restraints 0
_refine_ls_restrained_S_all 1.07
_refine_ls_R_factor_all 0.0515
_refine_ls_R_factor_gt 0.0414
_refine_ls_shift/su_max 0
_refine_ls_shift/su_mean 0
_refine_ls_structure_factor_coef Fsqd
_refine_ls_weighting_details 'calc w=1/[\s^2^(Fo^2^)+(0.0501P)^2^+0.1239P] where P=(Fo^2^+2Fc^2^)/3'
_refine_ls_weighting_scheme calc
_refine_ls_wR_factor_gt 0.0939
_refine_ls_wR_factor_ref 0.0999
_reflns_number_gt 2013
_reflns_number_total 2297
_reflns_threshold_expression >2sigma(I)
_cod_data_source_file cg400411t_si_004.cif
_cod_data_source_block dlhis1oxa1
_cod_database_code 4510672

loop_
_symmetry_equiv_pos_as_xyz
'x, y, z'
'-x+1/2, -y, z+1/2'
'-x, y+1/2, -z+1/2'
'x+1/2, -y+1/2, -z'

loop_
_atom_site_label
_atom_site_type_symbol
_atom_site_fract_x
_atom_site_fract_y
_atom_site_fract_z
_atom_site_U_iso_or_equiv
_atom_site_adp_type
_atom_site_occupancy
_atom_site_symmetry_multiplicity
_atom_site_calc_flag
_atom_site_refinement_flags
O6 O 0.7695(3) 0.27708(15) 0.25586(8) 0.0280(4) Uani 1 1 d .
O1 O 1.2830(3) -0.26458(15) -0.02032(8) 0.0295(4) Uani 1 1 d .
O4 O 0.7820(2) 0.42812(15) 0.11906(9) 0.0309(4) Uani 1 1 d .
O5 O 0.6830(2) 0.07669(16) 0.18775(9) 0.0294(4) Uani 1 1 d .
O2 O 1.2328(2) -0.33193(15) 0.10737(8) 0.0292(4) Uani 1 1 d .
C6 C 1.2845(3) -0.2377(2) 0.05322(12) 0.0219(4) Uani 1 1 d .
N3 N 1.4699(2) -0.01347(17) 0.02374(10) 0.0216(4) Uani 1 1 d .
H3A H 1.3976 0.0063 -0.0206 0.032 Uiso 1 1 calc R
H3B H 1.5718 -0.0708 0.0101 0.032 Uiso 1 1 calc R
H3C H 1.5169 0.0688 0.0449 0.032 Uiso 1 1 calc R
N2 N 1.2529(3) 0.32555(19) 0.22829(10) 0.0255(4) Uani 1 1 d .
H2A H 1.2758 0.4156 0.2385 0.031 Uiso 1 1 calc R
N1 N 1.2062(3) 0.09869(19) 0.24527(10) 0.0241(4) Uani 1 1 d .
H1 H 1.1942 0.0156 0.2688 0.029 Uiso 1 1 calc R
C8 C 0.7260(3) 0.2064(2) 0.19112(11) 0.0191(4) Uani 1 1 d .
O3 O 0.6760(3) 0.23847(16) 0.04711(9) 0.0365(4) Uani 1 1 d .
C7 C 0.7273(3) 0.2987(2) 0.11159(11) 0.0209(4) Uani 1 1 d .
C2 C 1.2237(3) 0.2669(2) 0.15127(12) 0.0239(4) Uani 1 1 d .
H2B H 1.2249 0.3167 0.1018 0.029 Uiso 1 1 calc R
C4 C 1.1540(3) 0.0028(2) 0.10297(12) 0.0228(4) Uani 1 1 d .
H4A H 1.104 0.0436 0.0522 0.027 Uiso 1 1 calc R
H4B H 1.051 -0.0603 0.125 0.027 Uiso 1 1 calc R
C1 C 1.1930(3) 0.1228(2) 0.16201(12) 0.0205(4) Uani 1 1 d .
C3 C 1.2403(3) 0.2229(2) 0.28312(12) 0.0261(5) Uani 1 1 d .
H3 H 1.2532 0.2352 0.3393 0.031 Uiso 1 1 calc R
C5 C 1.3427(3) -0.0878(2) 0.08489(12) 0.0194(4) Uani 1 1 d .
H5 H 1.4191 -0.0992 0.1356 0.023 Uiso 1 1 calc R
H2 H 1.233(4) -0.298(3) 0.1630(14) 0.029 Uiso 1 1 d .

loop_
_atom_site_aniso_label
_atom_site_aniso_U_11
_atom_site_aniso_U_22
_atom_site_aniso_U_33
_atom_site_aniso_U_23
_atom_site_aniso_U_13
_atom_site_aniso_U_12
O6 0.0465(9) 0.0228(8) 0.0146(7) -0.0011(5) -0.0014(7) -0.0012(7)
O1 0.0444(9) 0.0259(7) 0.0183(7) -0.0057(6) 0.0019(7) -0.0079(7)
O4 0.0541(10) 0.0181(7) 0.0204(7) 0.0007(6) 0.0012(7) -0.0066(8)
O5 0.0447(9) 0.0178(7) 0.0256(8) 0.0037(6) -0.0058(7) -0.0055(7)
O2 0.0496(10) 0.0207(7) 0.0173(7) -0.0011(6) 0.0013(7) -0.0097(7)
C6 0.0264(10) 0.0178(9) 0.0216(10) -0.0039(8) -0.0016(8) -0.0012(9)
N3 0.0269(9) 0.0180(9) 0.0199(8) -0.0031(7) 0.0014(7) -0.0019(7)
N2 0.0287(9) 0.0170(8) 0.0307(10) -0.0074(7) -0.0012(8) 0.0006(7)
N1 0.0318(9) 0.0209(9) 0.0195(8) 0.0010(7) 0.0027(7) 0.0021(8)
C8 0.0210(9) 0.0187(10) 0.0177(9) 0.0003(7) 0.0005(8) 0.0017(8)
O3 0.0623(11) 0.0294(9) 0.0180(7) -0.0001(6) -0.0023(7) -0.0174(8)
C7 0.0258(10) 0.0184(9) 0.0183(9) 0.0012(7) 0.0013(8) -0.0019(9)
C2 0.0265(10) 0.0219(10) 0.0232(10) 0.0009(8) 0.0009(8) 0.0036(9)
C4 0.0236(10) 0.0236(11) 0.0212(10) -0.0030(8) 0.0010(8) 0.0012(8)
C1 0.0238(10) 0.0195(10) 0.0182(9) 0.0000(8) 0.0013(8) 0.0032(9)
C3 0.0293(11) 0.0287(11) 0.0203(10) -0.0053(8) -0.0013(9) 0.0015(10)
C5 0.0228(9) 0.0201(10) 0.0154(9) -0.0020(8) -0.0001(8) -0.0012(8)

loop_
_atom_type_symbol
_atom_type_description
_atom_type_scat_dispersion_real
_atom_type_scat_dispersion_imag
_atom_type_scat_source
C C 0.0033 0.0016 'International Tables Vol C Tables 4.2.6.8 and 6.1.1.4'
H H 0 0 'International Tables Vol C Tables 4.2.6.8 and 6.1.1.4'
N N 0.0061 0.0033 'International Tables Vol C Tables 4.2.6.8 and 6.1.1.4'
O O 0.0106 0.006 'International Tables Vol C Tables 4.2.6.8 and 6.1.1.4'

loop_
_exptl_crystal_face_index_h
_exptl_crystal_face_index_k
_exptl_crystal_face_index_l
_exptl_crystal_face_perp_dist
0 0 1 0.0197
0 0 -1 0.0197
0 9 -17 0.0197
0 -9 17 0.0197
-1 0 0 0.1378
1 0 0 0.1378
0 -1 -2 0.0229
0 1 2 0.0229

loop_
_geom_angle_atom_site_label_1
_geom_angle_atom_site_label_2
_geom_angle_atom_site_label_3
_geom_angle
C6 O2 H2 115.4(14)
O1 C6 O2 122.41(18)
O1 C6 C5 121.13(18)
O2 C6 C5 116.44(16)
C5 N3 H3A 109.5
C5 N3 H3B 109.5
H3A N3 H3B 109.5
C5 N3 H3C 109.5
H3A N3 H3C 109.5
H3B N3 H3C 109.5
C3 N2 C2 109.47(17)
C3 N2 H2A 125.3
C2 N2 H2A 125.3
C3 N1 C1 109.48(18)
C3 N1 H1 125.3
C1 N1 H1 125.3
O5 C8 O6 125.85(17)
O5 C8 C7 119.68(17)
O6 C8 C7 114.47(16)
O3 C7 O4 126.10(18)
O3 C7 C8 117.75(16)
O4 C7 C8 116.14(16)
C1 C2 N2 106.60(17)
C1 C2 H2B 126.7
N2 C2 H2B 126.7
C1 C4 C5 112.52(16)
C1 C4 H4A 109.1
C5 C4 H4A 109.1
C1 C4 H4B 109.1
C5 C4 H4B 109.1
H4A C4 H4B 107.8
C2 C1 N1 105.99(18)
C2 C1 C4 132.00(19)
N1 C1 C4 122.01(17)
N2 C3 N1 108.46(17)
N2 C3 H3 125.8
N1 C3 H3 125.8
N3 C5 C6 109.61(15)
N3 C5 C4 110.43(16)
C6 C5 C4 110.33(15)
N3 C5 H5 108.8
C6 C5 H5 108.8
C4 C5 H5 108.8

loop_
_geom_bond_atom_site_label_1
_geom_bond_atom_site_label_2
_geom_bond_distance
O6 C8 1.276(2)
O1 C6 1.228(2)
O4 C7 1.253(2)
O5 C8 1.230(2)
O2 C6 1.287(2)
O2 H2 0.96(2)
C6 C5 1.526(3)
N3 C5 1.480(2)
N3 H3A 0.89
N3 H3B 0.89
N3 H3C 0.89
N2 C3 1.306(3)
N2 C2 1.384(3)
N2 H2A 0.86
N1 C3 1.321(3)
N1 C1 1.382(3)
N1 H1 0.86
C8 C7 1.554(3)
O3 C7 1.240(2)
C2 C1 1.355(3)
C2 H2B 0.93
C4 C1 1.491(3)
C4 C5 1.540(3)
C4 H4A 0.97
C4 H4B 0.97
C3 H3 0.93
C5 H5 0.98

loop_
_geom_torsion_atom_site_label_1
_geom_torsion_atom_site_label_2
_geom_torsion_atom_site_label_3
_geom_torsion_atom_site_label_4
_geom_torsion
O5 C8 C7 O3 3.0(3)
O6 C8 C7 O3 -176.3(2)
O5 C8 C7 O4 -176.58(19)
O6 C8 C7 O4 4.1(3)
C3 N2 C2 C1 -0.1(2)
N2 C2 C1 N1 -0.5(2)
N2 C2 C1 C4 -179.8(2)
C3 N1 C1 C2 0.9(2)
C3 N1 C1 C4 -179.66(18)
C5 C4 C1 C2 100.6(3)
C5 C4 C1 N1 -78.7(2)
C2 N2 C3 N1 0.7(2)
C1 N1 C3 N2 -1.0(2)
O1 C6 C5 N3 -23.9(3)
O2 C6 C5 N3 157.86(17)
O1 C6 C5 C4 97.9(2)
O2 C6 C5 C4 -80.3(2)
C1 C4 C5 N3 -80.7(2)
C1 C4 C5 C6 157.94(16)
